data_7151837
loop_
_publ_author_name
'Cinar, Mehmet Emin'
'Vavilala, Chandrasekhar'
'Fan, Jian'
'Schmittel, Michael'

_publ_section_title
;
 The thermal C2-C6/[2 + 2] cyclisation of enyne-allenes: reversible
 diradical formation.
;
_journal_issue 10
_journal_name_full 'Organic &amp; biomolecular chemistry'
_journal_page_first 3776
_journal_page_last 3779
_journal_paper_doi 10.1039/c0ob01275k
_journal_volume 9
_journal_year 2011
_chemical_formula_moiety 'C36 H32 O P'
_chemical_formula_sum 'C36 H32 O P'
_chemical_formula_weight 511.59
_chemical_name_systematic
;
?
;
_space_group_IT_number 2
_symmetry_cell_setting triclinic
_symmetry_space_group_name_Hall '-P 1'
_symmetry_space_group_name_H-M 'P -1'
_atom_sites_solution_hydrogens geom
_atom_sites_solution_primary heavy
_atom_sites_solution_secondary difmap
_audit_creation_method SHELXL-97
_cell_angle_alpha 96.34(3)
_cell_angle_beta 107.73(3)
_cell_angle_gamma 102.33(3)
_cell_formula_units_Z 2
_cell_length_a 9.0854(18)
_cell_length_b 13.430(3)
_cell_length_c 13.560(3)
_cell_measurement_reflns_used 4754
_cell_measurement_temperature 293(2)
_cell_measurement_theta_max 24.15
_cell_measurement_theta_min 2.45
_cell_volume 1512.0(7)
_computing_cell_refinement 'Bruker XSCANS'
_computing_data_collection 'Bruker XSCANS'
_computing_data_reduction 'Bruker SHELXTL'
_computing_molecular_graphics 'Bruker SHELXTL'
_computing_publication_material 'Bruker SHELXTL'
_computing_structure_refinement 'SHELXL-97 (Sheldrick, 1997)'
_computing_structure_solution 'SHELXS-97 (Sheldrick, 1990)'
_diffrn_ambient_temperature 293(2)
_diffrn_measured_fraction_theta_full 0.917
_diffrn_measured_fraction_theta_max 0.917
_diffrn_measurement_device_type 'Bruker P4'
_diffrn_measurement_method '\w scans'
_diffrn_radiation_monochromator graphite
_diffrn_radiation_source 'fine-focus sealed tube'
_diffrn_radiation_type MoK\a
_diffrn_radiation_wavelength 0.71073
_diffrn_reflns_av_R_equivalents 0.1092
_diffrn_reflns_av_sigmaI/netI 0.1498
_diffrn_reflns_limit_h_max 11
_diffrn_reflns_limit_h_min -11
_diffrn_reflns_limit_k_max 17
_diffrn_reflns_limit_k_min -17
_diffrn_reflns_limit_l_max 17
_diffrn_reflns_limit_l_min -17
_diffrn_reflns_number 18641
_diffrn_reflns_theta_full 28.23
_diffrn_reflns_theta_max 28.23
_diffrn_reflns_theta_min 2.44
_exptl_absorpt_coefficient_mu 0.116
_exptl_absorpt_correction_T_max 0.9874
_exptl_absorpt_correction_T_min 0.9732
_exptl_absorpt_correction_type numerical
_exptl_absorpt_process_details
;Crystal description with 6 faces,
X-SHAPE 1.06 (STOE & Cie, 1999)
;
_exptl_crystal_colour colorless
_exptl_crystal_density_diffrn 1.124
_exptl_crystal_density_method 'not measured'
_exptl_crystal_description needle
_exptl_crystal_F_000 542
_exptl_crystal_size_max 0.47
_exptl_crystal_size_mid 0.4
_exptl_crystal_size_min 0.17
_refine_diff_density_max 0.239
_refine_diff_density_min -0.262
_refine_diff_density_rms 0.037
_refine_ls_extinction_method none
_refine_ls_goodness_of_fit_ref 0.723
_refine_ls_hydrogen_treatment constr
_refine_ls_matrix_type full
_refine_ls_number_parameters 343
_refine_ls_number_reflns 6849
_refine_ls_number_restraints 3
_refine_ls_restrained_S_all 0.724
_refine_ls_R_factor_all 0.1750
_refine_ls_R_factor_gt 0.0501
_refine_ls_shift/su_max 0.001
_refine_ls_shift/su_mean 0.000
_refine_ls_structure_factor_coef Fsqd
_refine_ls_weighting_details 'calc w=1/[\s^2^(Fo^2^)+(0.0583P)^2^+0.0000P] where P=(Fo^2^+2Fc^2^)/3'
_refine_ls_weighting_scheme calc
_refine_ls_wR_factor_gt 0.1118
_refine_ls_wR_factor_ref 0.1455
_reflns_number_gt 2057
_reflns_number_total 6849
_reflns_threshold_expression >2sigma(I)
_cod_data_source_file c0ob01275k.txt
_cod_data_source_block 1
_cod_depositor_comments
;
The following automatic conversions were performed:
'_symmetry_cell_setting' value 'Triclinic' changed to 'triclinic'
according to '/home/saulius/struct/CIF-dictionaries/cif_core.dic'
dictionary named 'cif_core.dic' version 2.4.1 from 2010-06-29.

Automatic conversion script
Id: cif_fix_enum 1555 2011-01-17 13:19:09Z saulius 

The following automatic conversions were performed:

'_refine_ls_hydrogen_treatment' value 'contr' was replaced with the
value 'constr' as specified in the replacement file
'src/cod-tools/trunk/data/replacement-values/replacement_values.lst'.

'_atom_sites_solution_primary' value 'heavy atom' was changed to
'heavy'.

Automatic conversion script
Id: cif_fix_values 5376 2017-05-30 11:51:03Z andrius 
;
_cod_original_cell_volume 1512.0(5)
_cod_original_sg_symbol_H-M P-1
_cod_database_code 7151837

loop_
_symmetry_equiv_pos_as_xyz
'x, y, z'
'-x, -y, -z'

loop_
_atom_site_label
_atom_site_type_symbol
_atom_site_fract_x
_atom_site_fract_y
_atom_site_fract_z
_atom_site_U_iso_or_equiv
_atom_site_adp_type
_atom_site_occupancy
_atom_site_symmetry_multiplicity
_atom_site_calc_flag
_atom_site_refinement_flags
_atom_site_disorder_assembly
_atom_site_disorder_group
C1 C 2.1428(3) 0.7139(2) 1.9497(2) 0.0596(8) Uani 1 1 d . . .
C2 C 2.2442(4) 0.6488(2) 1.9809(2) 0.0592(7) Uani 1 1 d . . .
C3 C 2.3777(4) 0.6830(2) 2.0734(2) 0.0718(9) Uani 1 1 d . . .
H3A H 2.4442 0.6397 2.0943 0.086 Uiso 1 1 calc R . .
C4 C 2.4116(4) 0.7794(2) 2.1336(2) 0.0732(9) Uani 1 1 d . . .
H4A H 2.5017 0.8016 2.1941 0.088 Uiso 1 1 calc R . .
C5 C 2.3124(4) 0.8432(2) 2.1045(2) 0.0713(9) Uani 1 1 d . . .
H5A H 2.3346 0.9083 2.1456 0.086 Uiso 1 1 calc R . .
C6 C 2.1796(4) 0.8104(2) 2.0139(2) 0.0686(8) Uani 1 1 d . . .
H6A H 2.1129 0.8540 1.9954 0.082 Uiso 1 1 calc R . .
C7 C 2.2106(4) 0.5475(2) 1.9186(2) 0.0662(8) Uani 1 1 d . . .
C8 C 2.1808(4) 0.4633(2) 1.8657(3) 0.0700(8) Uani 1 1 d . . .
C9 C 2.1424(4) 0.3616(2) 1.8017(2) 0.0635(8) Uani 1 1 d . . .
C10 C 2.0143(4) 0.2848(2) 1.8039(3) 0.0768(9) Uani 1 1 d . . .
H10A H 1.9540 0.2985 1.8457 0.092 Uiso 1 1 calc R . .
C11 C 1.9783(5) 0.1870(2) 1.7424(3) 0.0855(10) Uani 1 1 d . . .
H11A H 1.8939 0.1347 1.7439 0.103 Uiso 1 1 calc R . .
C12 C 2.0645(5) 0.1669(2) 1.6801(3) 0.0818(10) Uani 1 1 d . . .
H12A H 2.0371 0.1014 1.6385 0.098 Uiso 1 1 calc R . .
C13 C 2.1924(4) 0.2425(3) 1.6777(3) 0.0818(10) Uani 1 1 d . . .
H13A H 2.2519 0.2284 1.6354 0.098 Uiso 1 1 calc R . .
C14 C 2.2302(4) 0.3399(2) 1.7398(3) 0.0742(9) Uani 1 1 d . . .
H14A H 2.3167 0.3912 1.7395 0.089 Uiso 1 1 calc R . .
C15 C 2.0018(4) 0.6779(2) 1.8541(2) 0.0658(8) Uani 1 1 d . . .
H15A H 1.9939 0.6171 1.8103 0.079 Uiso 1 1 calc R . .
C16 C 1.8865(4) 0.7231(2) 1.8247(2) 0.0615(8) Uani 1 1 d . . .
C17 C 1.7668(4) 0.7667(2) 1.8003(2) 0.0600(8) Uani 1 1 d . . .
C18 C 1.6305(4) 0.7402(2) 1.8472(2) 0.0732(9) Uani 1 1 d . . .
C19 C 1.4669(4) 0.7252(3) 1.7639(3) 0.1128(14) Uani 1 1 d . . .
H19A H 1.4496 0.6690 1.7079 0.169 Uiso 1 1 calc R . .
H19B H 1.4629 0.7877 1.7362 0.169 Uiso 1 1 calc R . .
H19C H 1.3851 0.7095 1.7952 0.169 Uiso 1 1 calc R . .
C20 C 1.6319(5) 0.6400(3) 1.8912(4) 0.1164(15) Uani 1 1 d . . .
H20A H 1.6163 0.5839 1.8355 0.175 Uiso 1 1 calc R . .
H20B H 1.5473 0.6248 1.9202 0.175 Uiso 1 1 calc R . .
H20C H 1.7330 0.6486 1.9454 0.175 Uiso 1 1 calc R . .
C21 C 1.6582(6) 0.8299(3) 1.9366(3) 0.1263(16) Uani 1 1 d . . .
H21A H 1.6587 0.8929 1.9094 0.189 Uiso 1 1 calc R . .
H21B H 1.7592 0.8374 1.9904 0.189 Uiso 1 1 calc R . .
H21C H 1.5739 0.8155 1.9660 0.189 Uiso 1 1 calc R . .
C22 C 1.9693(3) 0.89069(19) 1.7089(2) 0.0598(7) Uani 1 1 d . . .
C23 C 2.0080(4) 0.8628(2) 1.6207(3) 0.0785(9) Uani 1 1 d . . .
H23A H 1.9279 0.8236 1.5596 0.094 Uiso 1 1 calc R . .
C24 C 2.1644(5) 0.8922(3) 1.6218(3) 0.0935(11) Uani 1 1 d . . .
H24A H 2.1880 0.8730 1.5615 0.112 Uiso 1 1 calc R . .
C25 C 2.2848(4) 0.9495(2) 1.7112(3) 0.0869(10) Uani 1 1 d . . .
H25A H 2.3898 0.9688 1.7119 0.104 Uiso 1 1 calc R . .
C26 C 2.2488(4) 0.9781(2) 1.7992(3) 0.0861(11) Uani 1 1 d . . .
H26A H 2.3297 1.0170 1.8600 0.103 Uiso 1 1 calc R . .
C27 C 2.0939(4) 0.9497(2) 1.7987(3) 0.0765(9) Uani 1 1 d . . .
H27A H 2.0715 0.9702 1.8592 0.092 Uiso 1 1 calc R . .
C28 C 1.6384(4) 0.7896(3) 1.5844(2) 0.0723(9) Uani 1 1 d . . .
C29 C 1.6261(5) 0.6878(3) 1.5474(3) 0.0918(11) Uani 1 1 d . . .
H29A H 1.6892 0.6520 1.5896 0.110 Uiso 1 1 calc R . .
C30 C 1.5202(7) 0.6372(4) 1.4476(4) 0.1307(18) Uani 1 1 d . . .
H30A H 1.5118 0.5680 1.4232 0.157 Uiso 1 1 calc R . .
C31 C 1.4285(7) 0.6914(6) 1.3857(4) 0.150(3) Uani 1 1 d . . .
H31A H 1.3568 0.6581 1.3193 0.180 Uiso 1 1 calc R . .
C32 C 1.4411(6) 0.7930(7) 1.4204(5) 0.148(2) Uani 1 1 d . . .
H32A H 1.3806 0.8293 1.3771 0.177 Uiso 1 1 calc R . .
C33 C 1.5436(5) 0.8416(4) 1.5196(3) 0.1080(13) Uani 1 1 d . . .
H33A H 1.5497 0.9104 1.5438 0.130 Uiso 1 1 calc R . .
C34 C 1.1092(6) 0.5944(4) 1.5065(5) 0.148(2) Uani 1 1 d D . .
H34A H 1.1809 0.6568 1.5105 0.178 Uiso 1 1 calc R . .
C35 C 1.0416(6) 0.5801(4) 1.5841(5) 0.173(3) Uani 1 1 d D . .
H35A H 1.0694 0.6337 1.6414 0.208 Uiso 1 1 calc R . .
C36 C 1.0661(7) 0.5118(5) 1.4213(4) 0.175(3) Uani 1 1 d D . .
H36A H 1.1105 0.5191 1.3683 0.210 Uiso 1 1 calc R . .
P1 P 1.76958(10) 0.85950(6) 1.71360(7) 0.0641(3) Uani 1 1 d . . .
O1 O 1.7200(3) 0.95333(14) 1.74598(19) 0.0867(7) Uani 1 1 d . . .

loop_
_atom_site_aniso_label
_atom_site_aniso_U_11
_atom_site_aniso_U_22
_atom_site_aniso_U_33
_atom_site_aniso_U_23
_atom_site_aniso_U_13
_atom_site_aniso_U_12
C1 0.0570(19) 0.0608(17) 0.0566(18) 0.0115(14) 0.0140(16) 0.0136(14)
C2 0.062(2) 0.0578(16) 0.0573(18) 0.0115(14) 0.0234(16) 0.0101(14)
C3 0.066(2) 0.078(2) 0.069(2) 0.0188(17) 0.0164(19) 0.0210(16)
C4 0.068(2) 0.081(2) 0.0583(19) 0.0096(17) 0.0125(17) 0.0073(17)
C5 0.072(2) 0.0681(18) 0.064(2) 0.0035(15) 0.0200(19) 0.0048(16)
C6 0.069(2) 0.0646(18) 0.072(2) 0.0105(16) 0.0243(19) 0.0184(15)
C7 0.062(2) 0.069(2) 0.073(2) 0.0216(17) 0.0257(17) 0.0198(15)
C8 0.073(2) 0.067(2) 0.073(2) 0.0195(17) 0.0237(17) 0.0233(15)
C9 0.059(2) 0.0645(18) 0.0662(19) 0.0146(15) 0.0196(17) 0.0166(15)
C10 0.073(2) 0.071(2) 0.088(2) 0.0169(18) 0.0309(19) 0.0156(17)
C11 0.084(3) 0.066(2) 0.103(3) 0.0203(19) 0.032(2) 0.0093(17)
C12 0.092(3) 0.0646(19) 0.083(2) 0.0089(17) 0.022(2) 0.0205(19)
C13 0.080(3) 0.084(2) 0.086(2) 0.0130(19) 0.031(2) 0.0278(19)
C14 0.070(2) 0.070(2) 0.081(2) 0.0157(17) 0.0234(19) 0.0157(16)
C15 0.068(2) 0.0602(16) 0.068(2) 0.0107(14) 0.0202(17) 0.0176(15)
C16 0.060(2) 0.0599(16) 0.0561(18) 0.0075(14) 0.0151(16) 0.0056(15)
C17 0.0554(19) 0.0622(16) 0.0549(17) 0.0074(13) 0.0150(15) 0.0072(14)
C18 0.065(2) 0.081(2) 0.068(2) 0.0155(17) 0.0197(18) 0.0120(15)
C19 0.059(2) 0.160(4) 0.122(3) 0.049(3) 0.031(2) 0.022(2)
C20 0.100(3) 0.126(3) 0.155(4) 0.076(3) 0.068(3) 0.035(2)
C21 0.133(4) 0.133(3) 0.117(3) -0.009(3) 0.078(3) 0.005(3)
C22 0.0574(19) 0.0542(15) 0.0621(19) 0.0106(14) 0.0168(17) 0.0076(13)
C23 0.058(2) 0.082(2) 0.081(2) -0.0076(17) 0.0226(19) 0.0031(16)
C24 0.084(3) 0.092(2) 0.102(3) -0.003(2) 0.041(3) 0.012(2)
C25 0.058(2) 0.081(2) 0.111(3) 0.010(2) 0.027(2) 0.0032(17)
C26 0.065(3) 0.082(2) 0.089(3) 0.0097(19) 0.016(2) -0.0082(17)
C27 0.073(2) 0.0695(18) 0.076(2) 0.0089(16) 0.0216(19) 0.0032(16)
C28 0.0538(19) 0.097(2) 0.0594(19) 0.0207(18) 0.0155(16) 0.0082(16)
C29 0.092(3) 0.090(2) 0.061(2) 0.0009(18) 0.012(2) -0.0140(19)
C30 0.136(4) 0.133(4) 0.076(3) 0.004(3) 0.029(3) -0.045(3)
C31 0.098(4) 0.231(7) 0.074(3) 0.028(4) 0.016(3) -0.038(4)
C32 0.083(4) 0.270(7) 0.095(4) 0.072(5) 0.016(3) 0.056(4)
C33 0.080(3) 0.175(4) 0.078(3) 0.048(3) 0.018(2) 0.049(3)
C34 0.145(5) 0.121(4) 0.168(5) -0.018(4) 0.089(4) -0.017(3)
C35 0.182(6) 0.138(4) 0.183(6) -0.046(4) 0.121(5) -0.040(4)
C36 0.226(7) 0.146(4) 0.145(5) -0.011(4) 0.101(5) -0.008(4)
P1 0.0595(5) 0.0619(5) 0.0685(5) 0.0115(4) 0.0197(4) 0.0140(4)
O1 0.0944(17) 0.0650(12) 0.1197(19) 0.0195(12) 0.0522(15) 0.0353(11)

loop_
_atom_type_symbol
_atom_type_description
_atom_type_scat_dispersion_real
_atom_type_scat_dispersion_imag
_atom_type_scat_source
C C 0.0033 0.0016 'International Tables Vol C Tables 4.2.6.8 and 6.1.1.4'
H H 0.0000 0.0000 'International Tables Vol C Tables 4.2.6.8 and 6.1.1.4'
O O 0.0106 0.0060 'International Tables Vol C Tables 4.2.6.8 and 6.1.1.4'
P P 0.1023 0.0942 'International Tables Vol C Tables 4.2.6.8 and 6.1.1.4'

loop_
_geom_angle_atom_site_label_1
_geom_angle_atom_site_label_2
_geom_angle_atom_site_label_3
_geom_angle
_geom_angle_site_symmetry_1
_geom_angle_site_symmetry_3
_geom_angle_publ_flag
C6 C1 C2 117.8(3) . . ?
C6 C1 C15 122.4(3) . . ?
C2 C1 C15 119.8(2) . . ?
C3 C2 C1 119.6(3) . . ?
C3 C2 C7 120.1(3) . . ?
C1 C2 C7 120.3(3) . . ?
C4 C3 C2 120.9(3) . . ?
C4 C3 H3A 119.6 . . ?
C2 C3 H3A 119.6 . . ?
C3 C4 C5 120.0(3) . . ?
C3 C4 H4A 120.0 . . ?
C5 C4 H4A 120.0 . . ?
C4 C5 C6 119.8(3) . . ?
C4 C5 H5A 120.1 . . ?
C6 C5 H5A 120.1 . . ?
C5 C6 C1 121.9(3) . . ?
C5 C6 H6A 119.1 . . ?
C1 C6 H6A 119.1 . . ?
C8 C7 C2 179.1(3) . . ?
C7 C8 C9 179.2(3) . . ?
C14 C9 C10 119.8(3) . . ?
C14 C9 C8 121.2(3) . . ?
C10 C9 C8 119.0(3) . . ?
C9 C10 C11 118.7(3) . . ?
C9 C10 H10A 120.7 . . ?
C11 C10 H10A 120.7 . . ?
C12 C11 C10 121.0(3) . . ?
C12 C11 H11A 119.5 . . ?
C10 C11 H11A 119.5 . . ?
C11 C12 C13 120.8(3) . . ?
C11 C12 H12A 119.6 . . ?
C13 C12 H12A 119.6 . . ?
C12 C13 C14 118.5(3) . . ?
C12 C13 H13A 120.7 . . ?
C14 C13 H13A 120.7 . . ?
C9 C14 C13 121.2(3) . . ?
C9 C14 H14A 119.4 . . ?
C13 C14 H14A 119.4 . . ?
C16 C15 C1 126.0(3) . . ?
C16 C15 H15A 117.0 . . ?
C1 C15 H15A 117.0 . . ?
C15 C16 C17 176.0(3) . . ?
C16 C17 C18 120.4(3) . . ?
C16 C17 P1 117.9(2) . . ?
C18 C17 P1 121.7(2) . . ?
C19 C18 C21 109.5(3) . . ?
C19 C18 C20 108.2(3) . . ?
C21 C18 C20 109.3(3) . . ?
C19 C18 C17 111.3(3) . . ?
C21 C18 C17 108.1(3) . . ?
C20 C18 C17 110.4(3) . . ?
C18 C19 H19A 109.5 . . ?
C18 C19 H19B 109.5 . . ?
H19A C19 H19B 109.5 . . ?
C18 C19 H19C 109.5 . . ?
H19A C19 H19C 109.5 . . ?
H19B C19 H19C 109.5 . . ?
C18 C20 H20A 109.5 . . ?
C18 C20 H20B 109.5 . . ?
H20A C20 H20B 109.5 . . ?
C18 C20 H20C 109.5 . . ?
H20A C20 H20C 109.5 . . ?
H20B C20 H20C 109.5 . . ?
C18 C21 H21A 109.5 . . ?
C18 C21 H21B 109.5 . . ?
H21A C21 H21B 109.5 . . ?
C18 C21 H21C 109.5 . . ?
H21A C21 H21C 109.5 . . ?
H21B C21 H21C 109.5 . . ?
C23 C22 C27 117.3(3) . . ?
C23 C22 P1 124.1(2) . . ?
C27 C22 P1 118.5(3) . . ?
C22 C23 C24 121.0(3) . . ?
C22 C23 H23A 119.5 . . ?
C24 C23 H23A 119.5 . . ?
C25 C24 C23 120.5(4) . . ?
C25 C24 H24A 119.7 . . ?
C23 C24 H24A 119.7 . . ?
C26 C25 C24 119.3(4) . . ?
C26 C25 H25A 120.4 . . ?
C24 C25 H25A 120.4 . . ?
C25 C26 C27 120.6(3) . . ?
C25 C26 H26A 119.7 . . ?
C27 C26 H26A 119.7 . . ?
C26 C27 C22 121.2(3) . . ?
C26 C27 H27A 119.4 . . ?
C22 C27 H27A 119.4 . . ?
C29 C28 C33 118.4(3) . . ?
C29 C28 P1 123.4(3) . . ?
C33 C28 P1 118.1(3) . . ?
C28 C29 C30 120.9(4) . . ?
C28 C29 H29A 119.5 . . ?
C30 C29 H29A 119.5 . . ?
C31 C30 C29 118.9(5) . . ?
C31 C30 H30A 120.6 . . ?
C29 C30 H30A 120.6 . . ?
C32 C31 C30 121.0(5) . . ?
C32 C31 H31A 119.5 . . ?
C30 C31 H31A 119.5 . . ?
C31 C32 C33 119.6(5) . . ?
C31 C32 H32A 120.2 . . ?
C33 C32 H32A 120.2 . . ?
C32 C33 C28 121.1(5) . . ?
C32 C33 H33A 119.5 . . ?
C28 C33 H33A 119.5 . . ?
C35 C34 C36 118.0(5) . . ?
C35 C34 H34A 121.0 . . ?
C36 C34 H34A 121.0 . . ?
C36 C35 C34 121.6(5) 2_768 . ?
C36 C35 H35A 119.2 2_768 . ?
C34 C35 H35A 119.2 . . ?
C35 C36 C34 120.5(5) 2_768 . ?
C35 C36 H36A 119.8 2_768 . ?
C34 C36 H36A 119.8 . . ?
O1 P1 C22 112.58(14) . . ?
O1 P1 C28 111.25(16) . . ?
C22 P1 C28 107.13(15) . . ?
O1 P1 C17 113.96(14) . . ?
C22 P1 C17 105.56(14) . . ?
C28 P1 C17 105.85(14) . . ?

loop_
_geom_bond_atom_site_label_1
_geom_bond_atom_site_label_2
_geom_bond_distance
_geom_bond_site_symmetry_2
_geom_bond_publ_flag
C1 C6 1.391(4) . ?
C1 C2 1.408(4) . ?
C1 C15 1.463(4) . ?
C2 C3 1.401(4) . ?
C2 C7 1.439(4) . ?
C3 C4 1.371(4) . ?
C3 H3A 0.9300 . ?
C4 C5 1.375(4) . ?
C4 H4A 0.9300 . ?
C5 C6 1.381(4) . ?
C5 H5A 0.9300 . ?
C6 H6A 0.9300 . ?
C7 C8 1.199(4) . ?
C8 C9 1.445(4) . ?
C9 C14 1.371(4) . ?
C9 C10 1.391(4) . ?
C10 C11 1.392(4) . ?
C10 H10A 0.9300 . ?
C11 C12 1.357(5) . ?
C11 H11A 0.9300 . ?
C12 C13 1.381(5) . ?
C12 H12A 0.9300 . ?
C13 C14 1.388(4) . ?
C13 H13A 0.9300 . ?
C14 H14A 0.9300 . ?
C15 C16 1.303(4) . ?
C15 H15A 0.9300 . ?
C16 C17 1.315(4) . ?
C17 C18 1.551(4) . ?
C17 P1 1.807(3) . ?
C18 C19 1.525(5) . ?
C18 C21 1.531(5) . ?
C18 C20 1.531(4) . ?
C19 H19A 0.9600 . ?
C19 H19B 0.9600 . ?
C19 H19C 0.9600 . ?
C20 H20A 0.9600 . ?
C20 H20B 0.9600 . ?
C20 H20C 0.9600 . ?
C21 H21A 0.9600 . ?
C21 H21B 0.9600 . ?
C21 H21C 0.9600 . ?
C22 C23 1.382(4) . ?
C22 C27 1.398(4) . ?
C22 P1 1.795(3) . ?
C23 C24 1.386(5) . ?
C23 H23A 0.9300 . ?
C24 C25 1.374(5) . ?
C24 H24A 0.9300 . ?
C25 C26 1.367(5) . ?
C25 H25A 0.9300 . ?
C26 C27 1.374(5) . ?
C26 H26A 0.9300 . ?
C27 H27A 0.9300 . ?
C28 C29 1.373(4) . ?
C28 C33 1.390(5) . ?
C28 P1 1.805(3) . ?
C29 C30 1.394(5) . ?
C29 H29A 0.9300 . ?
C30 C31 1.378(8) . ?
C30 H30A 0.9300 . ?
C31 C32 1.362(7) . ?
C31 H31A 0.9300 . ?
C32 C33 1.374(7) . ?
C32 H32A 0.9300 . ?
C33 H33A 0.9300 . ?
C34 C35 1.382(7) . ?
C34 C36 1.405(7) . ?
C34 H34A 0.9300 . ?
C35 C36 1.381(7) 2_768 ?
C35 H35A 0.9300 . ?
C36 C35 1.381(7) 2_768 ?
C36 H36A 0.9300 . ?
P1 O1 1.492(2) . ?

loop_
_geom_torsion_atom_site_label_1
_geom_torsion_atom_site_label_2
_geom_torsion_atom_site_label_3
_geom_torsion_atom_site_label_4
_geom_torsion
_geom_torsion_site_symmetry_1
_geom_torsion_site_symmetry_2
_geom_torsion_site_symmetry_3
_geom_torsion_site_symmetry_4
_geom_torsion_publ_flag
C6 C1 C2 C3 -0.7(4) . . . . ?
C15 C1 C2 C3 -179.0(3) . . . . ?
C6 C1 C2 C7 178.9(3) . . . . ?
C15 C1 C2 C7 0.6(4) . . . . ?
C1 C2 C3 C4 -0.5(5) . . . . ?
C7 C2 C3 C4 179.9(3) . . . . ?
C2 C3 C4 C5 1.2(5) . . . . ?
C3 C4 C5 C6 -0.7(5) . . . . ?
C4 C5 C6 C1 -0.5(5) . . . . ?
C2 C1 C6 C5 1.2(4) . . . . ?
C15 C1 C6 C5 179.5(3) . . . . ?
C3 C2 C7 C8 -179(100) . . . . ?
C1 C2 C7 C8 1(22) . . . . ?
C2 C7 C8 C9 -45(39) . . . . ?
C7 C8 C9 C14 150(23) . . . . ?
C7 C8 C9 C10 -30(24) . . . . ?
C14 C9 C10 C11 -0.1(5) . . . . ?
C8 C9 C10 C11 -179.8(3) . . . . ?
C9 C10 C11 C12 -0.9(5) . . . . ?
C10 C11 C12 C13 1.3(5) . . . . ?
C11 C12 C13 C14 -0.5(5) . . . . ?
C10 C9 C14 C13 0.9(5) . . . . ?
C8 C9 C14 C13 -179.4(3) . . . . ?
C12 C13 C14 C9 -0.6(5) . . . . ?
C6 C1 C15 C16 -8.9(5) . . . . ?
C2 C1 C15 C16 169.4(3) . . . . ?
C1 C15 C16 C17 -71(4) . . . . ?
C15 C16 C17 C18 -14(4) . . . . ?
C15 C16 C17 P1 165(4) . . . . ?
C16 C17 C18 C19 -137.3(3) . . . . ?
P1 C17 C18 C19 44.1(3) . . . . ?
C16 C17 C18 C21 102.4(3) . . . . ?
P1 C17 C18 C21 -76.2(3) . . . . ?
C16 C17 C18 C20 -17.1(4) . . . . ?
P1 C17 C18 C20 164.2(2) . . . . ?
C27 C22 C23 C24 0.1(4) . . . . ?
P1 C22 C23 C24 178.0(3) . . . . ?
C22 C23 C24 C25 0.3(5) . . . . ?
C23 C24 C25 C26 -0.5(5) . . . . ?
C24 C25 C26 C27 0.1(5) . . . . ?
C25 C26 C27 C22 0.4(5) . . . . ?
C23 C22 C27 C26 -0.5(4) . . . . ?
P1 C22 C27 C26 -178.5(2) . . . . ?
C33 C28 C29 C30 -0.5(5) . . . . ?
P1 C28 C29 C30 178.7(3) . . . . ?
C28 C29 C30 C31 0.5(6) . . . . ?
C29 C30 C31 C32 0.6(8) . . . . ?
C30 C31 C32 C33 -1.8(9) . . . . ?
C31 C32 C33 C28 1.8(8) . . . . ?
C29 C28 C33 C32 -0.7(6) . . . . ?
P1 C28 C33 C32 -179.9(4) . . . . ?
C36 C34 C35 C36 -0.55(17) . . . 2_768 ?
C35 C34 C36 C35 0.55(17) . . . 2_768 ?
C23 C22 P1 O1 -123.5(3) . . . . ?
C27 C22 P1 O1 54.4(3) . . . . ?
C23 C22 P1 C28 -0.9(3) . . . . ?
C27 C22 P1 C28 177.0(2) . . . . ?
C23 C22 P1 C17 111.6(3) . . . . ?
C27 C22 P1 C17 -70.5(2) . . . . ?
C29 C28 P1 O1 -160.8(3) . . . . ?
C33 C28 P1 O1 18.3(3) . . . . ?
C29 C28 P1 C22 75.7(3) . . . . ?
C33 C28 P1 C22 -105.1(3) . . . . ?
C29 C28 P1 C17 -36.5(3) . . . . ?
C33 C28 P1 C17 142.6(3) . . . . ?
C16 C17 P1 O1 -138.0(2) . . . . ?
C18 C17 P1 O1 40.7(3) . . . . ?
C16 C17 P1 C22 -13.9(3) . . . . ?
C18 C17 P1 C22 164.8(2) . . . . ?
C16 C17 P1 C28 99.5(2) . . . . ?
C18 C17 P1 C28 -81.8(2) . . . . ?
